data_7226321
loop_
_publ_author_name
'Kohout, Michal'
'Vandenbussche, Jelle'
'Roller, Alexander'
'T\%uma, Ji\<r\'i'
'Bogaerts, Jonathan'
'Bultinck, Patrick'
'Herrebout, Wouter'
'Lindner, Wolfgang'

_publ_section_title
;
 Absolute configuration of the antimalarial erythro-mefloquine --
 Vibrational Circular Dichroism and X-ray diffraction studies of
 mefloquine and its thiourea derivative
;
_journal_name_full 'RSC Adv.'
_journal_paper_doi 10.1039/C6RA19367F
_journal_year 2016
_chemical_absolute_configuration ad
_chemical_formula_moiety 'C21 H21 F6 N3 O S, C2 H3 N'
_chemical_formula_sum 'C23 H24 F6 N4 O S'
_chemical_formula_weight 518.52
_chemical_name_systematic
;
(-)-erythro-N-(N-allylthiocarbamoyl) mefloquine, (11S, 12R)
;
_space_group_crystal_system orthorhombic
_space_group_IT_number 19
_space_group_name_Hall 'P 2ac 2ab'
_space_group_name_H-M_alt 'P 21 21 21'
_symmetry_space_group_name_Hall 'P 2ac 2ab'
_symmetry_space_group_name_H-M 'P 21 21 21'
_atom_sites_solution_hydrogens mixed
_atom_sites_solution_primary direct
_audit_creation_date 2016-05-17
_audit_creation_method
;
Olex2 1.2
(compiled 2016.02.19 svn.r3266 for OlexSys, GUI svn.r5155)
;
_audit_update_record
;
2016-05-17 deposited with the CCDC.
2016-08-22 downloaded from the CCDC.
;
_cell_angle_alpha 90
_cell_angle_beta 90
_cell_angle_gamma 90
_cell_formula_units_Z 4
_cell_length_a 5.76580(10)
_cell_length_b 15.8201(4)
_cell_length_c 26.2887(6)
_cell_measurement_reflns_used 6516
_cell_measurement_temperature 100.0
_cell_measurement_theta_max 68.245
_cell_measurement_theta_min 3.260
_cell_volume 2397.94(9)
_computing_cell_refinement 'APEX2 V2013.6-2'
_computing_data_collection 'APEX2 V2013.6-2'
_computing_data_reduction 'APEX2 V2013.6-2'
_computing_molecular_graphics 'Olex2 (Dolomanov et al., 2009)'
_computing_publication_material 'Olex2 (Dolomanov et al., 2009)'
_computing_structure_refinement 'XL (Sheldrick, 2008)'
_computing_structure_solution 'ShelXS (Sheldrick, 2008)'
_diffrn_ambient_temperature 100.0
_diffrn_measured_fraction_theta_full 0.995
_diffrn_measured_fraction_theta_max 0.996
_diffrn_measurement_device_type 'Bruker D8 Venture'
_diffrn_measurement_method '\f and \w scans'
_diffrn_radiation_type CuK\a
_diffrn_radiation_wavelength 1.54178
_diffrn_reflns_av_R_equivalents 0.0434
_diffrn_reflns_av_unetI/netI 0.0455
_diffrn_reflns_Laue_measured_fraction_full 0.995
_diffrn_reflns_Laue_measured_fraction_max 0.996
_diffrn_reflns_limit_h_max 6
_diffrn_reflns_limit_h_min -6
_diffrn_reflns_limit_k_max 19
_diffrn_reflns_limit_k_min -18
_diffrn_reflns_limit_l_max 31
_diffrn_reflns_limit_l_min -31
_diffrn_reflns_number 14932
_diffrn_reflns_point_group_measured_fraction_full 0.994
_diffrn_reflns_point_group_measured_fraction_max 0.994
_diffrn_reflns_theta_full 67.679
_diffrn_reflns_theta_max 68.239
_diffrn_reflns_theta_min 3.260
_diffrn_source 'INCOATEC microfocus sealed tube'
_diffrn_standards_number 0
_exptl_absorpt_coefficient_mu 1.841
_exptl_absorpt_correction_T_max 1.0000
_exptl_absorpt_correction_T_min 0.8947
_exptl_absorpt_correction_type numerical
_exptl_absorpt_process_details
;
SADABS-2012/1 (Bruker,2012) was used for absorption correction.
wR2(int) was 0.0732 before and 0.0602 after correction. 
The Ratio of minimum to maximum transmission is 0.8947. 
The \l/2 correction factor is 0.0000.
;
_exptl_crystal_colour 'clear colourless'
_exptl_crystal_colour_lustre clear
_exptl_crystal_colour_primary colourless
_exptl_crystal_density_diffrn 1.436
_exptl_crystal_description stick
_exptl_crystal_F_000 1072
_exptl_crystal_size_max 0.099
_exptl_crystal_size_mid 0.036
_exptl_crystal_size_min 0.019
_refine_diff_density_max 0.271
_refine_diff_density_min -0.182
_refine_diff_density_rms 0.047
_refine_ls_abs_structure_details
;
 Flack x determined using 1570 quotients [(I+)-(I-)]/[(I+)+(I-)]
 (Parsons and Flack (2004), Acta Cryst. A60, s61).
;
_refine_ls_abs_structure_Flack 0.015(13)
_refine_ls_extinction_method none
_refine_ls_goodness_of_fit_ref 1.040
_refine_ls_hydrogen_treatment mixed
_refine_ls_matrix_type full
_refine_ls_number_parameters 333
_refine_ls_number_reflns 4356
_refine_ls_number_restraints 4
_refine_ls_restrained_S_all 1.039
_refine_ls_R_factor_all 0.0414
_refine_ls_R_factor_gt 0.0356
_refine_ls_shift/su_max 0.000
_refine_ls_shift/su_mean 0.000
_refine_ls_structure_factor_coef Fsqd
_refine_ls_weighting_details 'w=1/[\s^2^(Fo^2^)+(0.0266P)^2^+1.1012P] where P=(Fo^2^+2Fc^2^)/3'
_refine_ls_weighting_scheme calc
_refine_ls_wR_factor_gt 0.0809
_refine_ls_wR_factor_ref 0.0835
_reflns_Friedel_coverage 0.716
_reflns_Friedel_fraction_full 0.993
_reflns_Friedel_fraction_max 0.991
_reflns_number_gt 3972
_reflns_number_total 4356
_reflns_threshold_expression 'I > 2\s(I)'
_cod_data_source_file c6ra19367f2.cif
_cod_data_source_block miko810_vienna_p212121
_cod_database_code 7226321
_shelxl_version_number 2013-3
_shelx_space_group_comment
;
The symmetry employed for this shelxl refinement is uniquely defined
by the following loop, which should always be used as a source of
symmetry information in preference to the above space-group names.
They are only intended as comments.
;
_shelx_estimated_absorpt_t_max 0.966
_shelx_estimated_absorpt_t_min 0.839

loop_
_space_group_symop_operation_xyz
'x, y, z'
'-x+1/2, -y, z+1/2'
'-x, y+1/2, -z+1/2'
'x+1/2, -y+1/2, -z'

loop_
_atom_site_label
_atom_site_type_symbol
_atom_site_fract_x
_atom_site_fract_y
_atom_site_fract_z
_atom_site_U_iso_or_equiv
_atom_site_adp_type
_atom_site_occupancy
_atom_site_site_symmetry_order
_atom_site_calc_flag
_atom_site_refinement_flags_posn
C4 C 0.7509(5) 0.75204(19) 0.38193(11) 0.0189(6) Uani 1 1 d .
C3 C 0.9148(5) 0.7807(2) 0.34801(12) 0.0213(7) Uani 1 1 d .
H3 H 1.0205 0.7424 0.3326 0.026 Uiso 1 1 calc R
C2 C 0.9235(5) 0.8670(2) 0.33661(12) 0.0213(6) Uani 1 1 d .
C9 C 1.0946(6) 0.8950(2) 0.29650(13) 0.0250(7) Uani 1 1 d .
C8A C 0.6308(6) 0.8998(2) 0.39082(12) 0.0216(7) Uani 1 1 d .
C8 C 0.4784(6) 0.9612(2) 0.41228(12) 0.0243(7) Uani 1 1 d .
C10 C 0.5118(7) 1.0529(2) 0.39879(13) 0.0328(8) Uani 1 1 d .
C7 C 0.3020(6) 0.9374(2) 0.44396(12) 0.0273(7) Uani 1 1 d .
H7 H 0.1997 0.9788 0.4574 0.033 Uiso 1 1 calc R
C6 C 0.2713(6) 0.8517(2) 0.45679(12) 0.0243(7) Uani 1 1 d .
H6 H 0.1473 0.8358 0.4786 0.029 Uiso 1 1 calc R
C5 C 0.4173(5) 0.7911(2) 0.43834(11) 0.0207(6) Uani 1 1 d .
H5 H 0.3967 0.7338 0.4481 0.025 Uiso 1 1 calc R
C4A C 0.6003(5) 0.8133(2) 0.40455(11) 0.0192(6) Uani 1 1 d .
C11 C 0.7310(5) 0.6584(2) 0.39282(11) 0.0190(6) Uani 1 1 d .
H11 H 0.7146 0.6497 0.4303 0.023 Uiso 1 1 calc R
C12 C 0.5186(5) 0.6197(2) 0.36557(11) 0.0182(6) Uani 1 1 d .
H12 H 0.3761 0.6467 0.3799 0.022 Uiso 1 1 calc R
C14 C 0.5883(6) 0.4751(2) 0.33383(13) 0.0247(7) Uani 1 1 d D
C15 C 0.4168(6) 0.4818(2) 0.29019(13) 0.0304(8) Uani 1 1 d .
H15A H 0.2760 0.4485 0.2982 0.036 Uiso 1 1 calc R
H15B H 0.4870 0.4583 0.2589 0.036 Uiso 1 1 calc R
C16 C 0.3506(6) 0.5748(2) 0.28146(12) 0.0266(7) Uani 1 1 d .
H16A H 0.3499 0.5867 0.2445 0.032 Uiso 1 1 calc R
H16B H 0.1920 0.5847 0.2946 0.032 Uiso 1 1 calc R
C17 C 0.5187(6) 0.6350(2) 0.30779(12) 0.0237(7) Uani 1 1 d .
H17A H 0.4728 0.6941 0.3007 0.028 Uiso 1 1 calc R
H17B H 0.6770 0.6262 0.2942 0.028 Uiso 1 1 calc R
C18 C 0.3856(5) 0.4975(2) 0.41570(12) 0.0206(6) Uani 1 1 d .
C20 C 0.2234(6) 0.3686(2) 0.45679(13) 0.0302(7) Uani 1 1 d .
H20A H 0.2379 0.4003 0.4891 0.036 Uiso 1 1 calc R
H20B H 0.2950 0.3123 0.4618 0.036 Uiso 1 1 calc R
C21 C -0.0291(6) 0.3574(3) 0.44446(14) 0.0328(8) Uani 1 1 d .
H21 H -0.1221 0.4065 0.4405 0.039 Uiso 1 1 calc R
C22 C -0.1274(7) 0.2835(3) 0.43897(16) 0.0405(9) Uani 1 1 d .
H22A H -0.0382 0.2334 0.4428 0.049 Uiso 1 1 calc R
H22B H -0.2880 0.2799 0.4312 0.049 Uiso 1 1 calc R
C24 C 0.2197(7) 0.2359(2) 0.32727(14) 0.0341(8) Uani 1 1 d .
C25 C 0.0129(8) 0.1872(3) 0.31540(16) 0.0430(10) Uani 1 1 d .
H25A H 0.0132 0.1348 0.3352 0.064 Uiso 1 1 calc GR
H25B H 0.0113 0.1737 0.2790 0.064 Uiso 1 1 calc GR
H25C H -0.1252 0.2204 0.3239 0.064 Uiso 1 1 calc GR
F3 F 1.1051(5) 0.97773(14) 0.29042(10) 0.0473(6) Uani 1 1 d .
F1 F 1.0397(4) 0.86286(16) 0.25069(7) 0.0370(5) Uani 1 1 d .
F2 F 1.3075(3) 0.86666(15) 0.30623(8) 0.0350(5) Uani 1 1 d .
F5 F 0.7232(4) 1.08129(13) 0.41149(8) 0.0420(6) Uani 1 1 d .
F4 F 0.4848(4) 1.06778(14) 0.34916(8) 0.0379(5) Uani 1 1 d .
F6 F 0.3599(5) 1.10284(14) 0.42329(9) 0.0483(7) Uani 1 1 d .
N1 N 0.7926(5) 0.92610(17) 0.35661(10) 0.0226(6) Uani 1 1 d .
N2 N 0.5057(4) 0.52854(17) 0.37597(10) 0.0200(6) Uani 1 1 d .
N3 N 0.3488(5) 0.41344(18) 0.41697(11) 0.0262(6) Uani 1 1 d D
N4 N 0.3824(7) 0.2734(2) 0.33666(14) 0.0435(8) Uani 1 1 d .
O1 O 0.9323(4) 0.61516(15) 0.37544(9) 0.0224(5) Uani 1 1 d D
H1 H 1.013(6) 0.608(3) 0.4016(10) 0.061(16) Uiso 1 1 d D
S1 S 0.28156(13) 0.56081(5) 0.46336(3) 0.02200(17) Uani 1 1 d .
H3A H 0.369(9) 0.389(3) 0.3874(8) 0.062(16) Uiso 1 1 d D
H14A H 0.741(3) 0.495(2) 0.3218(13) 0.034(11) Uiso 1 1 d D
H14B H 0.610(7) 0.4159(8) 0.3450(14) 0.034(11) Uiso 1 1 d D

loop_
_atom_site_aniso_label
_atom_site_aniso_U_11
_atom_site_aniso_U_22
_atom_site_aniso_U_33
_atom_site_aniso_U_23
_atom_site_aniso_U_13
_atom_site_aniso_U_12
C4 0.0151(15) 0.0233(16) 0.0181(14) -0.0001(11) -0.0047(12) -0.0016(12)
C3 0.0150(14) 0.0252(17) 0.0238(16) 0.0003(13) -0.0007(12) -0.0019(12)
C2 0.0180(15) 0.0239(17) 0.0220(15) -0.0003(13) -0.0027(12) -0.0034(13)
C9 0.0227(17) 0.0268(18) 0.0256(17) 0.0044(14) -0.0005(14) -0.0019(14)
C8A 0.0212(16) 0.0262(17) 0.0175(14) -0.0015(12) -0.0027(12) -0.0013(13)
C8 0.0314(17) 0.0211(17) 0.0205(15) -0.0033(12) -0.0038(13) 0.0015(13)
C10 0.046(2) 0.0237(19) 0.0287(18) -0.0035(14) 0.0060(15) 0.0028(17)
C7 0.0315(16) 0.0292(17) 0.0211(14) -0.0057(14) -0.0005(13) 0.0051(16)
C6 0.0235(15) 0.0308(17) 0.0187(15) -0.0004(13) 0.0003(13) -0.0006(14)
C5 0.0215(15) 0.0230(17) 0.0175(14) -0.0003(12) -0.0018(12) -0.0008(13)
C4A 0.0178(14) 0.0232(17) 0.0165(14) -0.0011(12) -0.0045(12) -0.0017(13)
C11 0.0145(15) 0.0223(16) 0.0203(14) 0.0014(11) 0.0009(12) 0.0017(13)
C12 0.0154(14) 0.0183(16) 0.0209(15) -0.0002(12) 0.0000(12) 0.0016(12)
C14 0.0220(16) 0.0232(17) 0.0290(17) -0.0053(13) 0.0073(13) 0.0004(13)
C15 0.0269(17) 0.035(2) 0.0292(18) -0.0110(15) 0.0050(14) -0.0031(16)
C16 0.0220(16) 0.038(2) 0.0196(15) -0.0035(14) -0.0005(12) 0.0012(15)
C17 0.0212(15) 0.0280(18) 0.0218(16) 0.0013(13) 0.0017(13) 0.0016(14)
C18 0.0147(14) 0.0238(17) 0.0234(16) 0.0026(13) -0.0055(12) -0.0009(13)
C20 0.0351(18) 0.0251(17) 0.0303(18) 0.0062(14) -0.0002(15) -0.0044(15)
C21 0.0293(18) 0.0309(19) 0.0381(19) 0.0059(16) 0.0054(15) -0.0014(16)
C22 0.0306(19) 0.042(2) 0.049(2) 0.0050(19) 0.0044(17) -0.0086(18)
C24 0.044(2) 0.0245(18) 0.0341(19) -0.0011(15) -0.0007(18) 0.0031(18)
C25 0.046(2) 0.038(2) 0.045(2) -0.0032(18) -0.0034(19) -0.0093(19)
F3 0.0540(14) 0.0230(12) 0.0649(16) 0.0051(10) 0.0298(13) -0.0051(11)
F1 0.0338(11) 0.0546(14) 0.0225(10) 0.0040(9) -0.0013(8) -0.0086(11)
F2 0.0182(9) 0.0549(14) 0.0318(11) 0.0141(10) 0.0000(8) -0.0029(10)
F5 0.0579(15) 0.0278(11) 0.0403(12) -0.0058(9) 0.0016(11) -0.0144(11)
F4 0.0545(13) 0.0289(11) 0.0305(11) 0.0060(9) 0.0032(9) 0.0087(11)
F6 0.0736(18) 0.0234(11) 0.0480(14) -0.0036(10) 0.0228(12) 0.0099(11)
N1 0.0224(12) 0.0244(15) 0.0211(12) 0.0005(10) -0.0033(11) -0.0045(12)
N2 0.0163(13) 0.0217(14) 0.0221(13) 0.0000(11) 0.0020(11) 0.0001(10)
N3 0.0289(15) 0.0233(15) 0.0263(15) 0.0024(11) 0.0031(12) -0.0046(11)
N4 0.050(2) 0.0251(17) 0.056(2) -0.0041(15) -0.0104(17) -0.0026(16)
O1 0.0136(10) 0.0252(12) 0.0284(12) 0.0010(10) 0.0001(9) 0.0036(9)
S1 0.0214(3) 0.0258(4) 0.0187(3) 0.0000(3) 0.0017(3) -0.0014(3)

loop_
_atom_type_symbol
_atom_type_description
_atom_type_scat_dispersion_real
_atom_type_scat_dispersion_imag
_atom_type_scat_source
C C 0.0181 0.0091 'International Tables Vol C Tables 4.2.6.8 and 6.1.1.4'
H H 0.0000 0.0000 'International Tables Vol C Tables 4.2.6.8 and 6.1.1.4'
F F 0.0727 0.0534 'International Tables Vol C Tables 4.2.6.8 and 6.1.1.4'
N N 0.0311 0.0180 'International Tables Vol C Tables 4.2.6.8 and 6.1.1.4'
O O 0.0492 0.0322 'International Tables Vol C Tables 4.2.6.8 and 6.1.1.4'
S S 0.3331 0.5567 'International Tables Vol C Tables 4.2.6.8 and 6.1.1.4'

loop_
_geom_angle_atom_site_label_1
_geom_angle_atom_site_label_2
_geom_angle_atom_site_label_3
_geom_angle
C3 C4 C4A 117.6(3)
C3 C4 C11 119.8(3)
C4A C4 C11 122.6(3)
C4 C3 C2 119.0(3)
C3 C2 C9 117.3(3)
N1 C2 C3 126.1(3)
N1 C2 C9 116.5(3)
F3 C9 C2 113.9(3)
F3 C9 F1 106.1(3)
F3 C9 F2 108.4(3)
F1 C9 C2 111.1(3)
F2 C9 C2 111.7(3)
F2 C9 F1 105.1(3)
C4A C8A C8 118.5(3)
N1 C8A C8 118.4(3)
N1 C8A C4A 123.0(3)
C8A C8 C10 119.0(3)
C7 C8 C8A 120.7(3)
C7 C8 C10 120.3(3)
F5 C10 C8 112.4(3)
F5 C10 F6 106.0(3)
F4 C10 C8 112.7(3)
F4 C10 F5 106.9(3)
F4 C10 F6 106.8(3)
F6 C10 C8 111.7(3)
C8 C7 C6 120.3(3)
C5 C6 C7 120.9(3)
C6 C5 C4A 120.4(3)
C8A C4A C4 118.0(3)
C5 C4A C4 122.8(3)
C5 C4A C8A 119.1(3)
C4 C11 C12 111.1(3)
O1 C11 C4 110.4(3)
O1 C11 C12 107.9(2)
C17 C12 C11 113.3(3)
N2 C12 C11 110.0(2)
N2 C12 C17 109.8(3)
N2 C14 C15 108.6(3)
C14 C15 C16 109.9(3)
C17 C16 C15 111.9(3)
C16 C17 C12 110.5(3)
N2 C18 S1 122.3(2)
N3 C18 N2 117.4(3)
N3 C18 S1 120.3(3)
N3 C20 C21 112.6(3)
C22 C21 C20 123.4(4)
N4 C24 C25 179.4(5)
C2 N1 C8A 116.2(3)
C12 N2 C14 114.0(3)
C18 N2 C12 121.9(3)
C18 N2 C14 122.7(3)
C18 N3 C20 125.2(3)

loop_
_geom_bond_atom_site_label_1
_geom_bond_atom_site_label_2
_geom_bond_distance
C4 C3 1.376(4)
C4 C4A 1.431(4)
C4 C11 1.513(4)
C3 C2 1.400(5)
C2 C9 1.510(5)
C2 N1 1.311(4)
C9 F3 1.319(4)
C9 F1 1.345(4)
C9 F2 1.332(4)
C8A C8 1.426(5)
C8A C4A 1.426(5)
C8A N1 1.361(4)
C8 C10 1.505(5)
C8 C7 1.368(5)
C10 F5 1.341(5)
C10 F4 1.335(4)
C10 F6 1.344(4)
C7 C6 1.408(5)
C6 C5 1.365(5)
C5 C4A 1.423(5)
C11 C12 1.545(4)
C11 O1 1.423(4)
C12 C17 1.538(4)
C12 N2 1.470(4)
C14 C15 1.518(5)
C14 N2 1.472(4)
C15 C16 1.537(5)
C16 C17 1.525(5)
C18 N2 1.346(4)
C18 N3 1.346(4)
C18 S1 1.713(3)
C20 C21 1.502(5)
C20 N3 1.457(4)
C21 C22 1.307(6)
C24 C25 1.454(6)
C24 N4 1.137(5)

loop_
_geom_hbond_atom_site_label_D
_geom_hbond_atom_site_label_H
_geom_hbond_atom_site_label_A
_geom_hbond_distance_DH
_geom_hbond_distance_HA
_geom_hbond_distance_DA
_geom_hbond_angle_DHA
_geom_hbond_site_symmetry_A
O1 H1 S1 0.8399(14) 2.362(12) 3.184(2) 166(5) 1_655
N3 H3A N4 0.8800(14) 2.26(2) 3.066(5) 153(4) .

loop_
_geom_torsion_atom_site_label_1
_geom_torsion_atom_site_label_2
_geom_torsion_atom_site_label_3
_geom_torsion_atom_site_label_4
_geom_torsion
C4 C3 C2 C9 -175.8(3)
C4 C3 C2 N1 2.3(5)
C4 C11 C12 C17 55.7(3)
C4 C11 C12 N2 179.0(2)
C3 C4 C4A C8A -0.5(4)
C3 C4 C4A C5 177.1(3)
C3 C4 C11 C12 -104.0(3)
C3 C4 C11 O1 15.7(4)
C3 C2 C9 F3 -175.3(3)
C3 C2 C9 F1 64.9(4)
C3 C2 C9 F2 -52.1(4)
C3 C2 N1 C8A -1.4(5)
C9 C2 N1 C8A 176.8(3)
C8A C8 C10 F5 -59.0(4)
C8A C8 C10 F4 61.9(4)
C8A C8 C10 F6 -178.0(3)
C8A C8 C7 C6 1.4(5)
C8 C8A C4A C4 178.7(3)
C8 C8A C4A C5 1.1(4)
C8 C8A N1 C2 -177.8(3)
C8 C7 C6 C5 0.6(5)
C10 C8 C7 C6 -179.7(3)
C7 C8 C10 F5 122.1(4)
C7 C8 C10 F4 -117.1(3)
C7 C8 C10 F6 3.1(5)
C7 C6 C5 C4A -1.7(5)
C6 C5 C4A C4 -176.6(3)
C6 C5 C4A C8A 0.9(4)
C4A C4 C3 C2 -1.2(4)
C4A C4 C11 C12 74.2(4)
C4A C4 C11 O1 -166.1(3)
C4A C8A C8 C10 178.9(3)
C4A C8A C8 C7 -2.2(5)
C4A C8A N1 C2 -0.5(4)
C11 C4 C3 C2 177.0(3)
C11 C4 C4A C8A -178.7(3)
C11 C4 C4A C5 -1.2(5)
C11 C12 C17 C16 163.1(3)
C11 C12 N2 C14 -102.2(3)
C11 C12 N2 C18 90.9(3)
C14 C15 C16 C17 15.6(4)
C15 C14 N2 C12 -69.4(3)
C15 C14 N2 C18 97.5(3)
C15 C16 C17 C12 -60.5(3)
C17 C12 N2 C14 23.1(4)
C17 C12 N2 C18 -143.9(3)
C21 C20 N3 C18 93.2(4)
N1 C2 C9 F3 6.3(4)
N1 C2 C9 F1 -113.5(3)
N1 C2 C9 F2 129.5(3)
N1 C8A C8 C10 -3.7(4)
N1 C8A C8 C7 175.2(3)
N1 C8A C4A C4 1.4(4)
N1 C8A C4A C5 -176.2(3)
N2 C12 C17 C16 39.7(3)
N2 C14 C15 C16 45.4(4)
N2 C18 N3 C20 179.9(3)
N3 C18 N2 C12 168.3(3)
N3 C18 N2 C14 2.4(4)
N3 C20 C21 C22 117.9(4)
O1 C11 C12 C17 -65.4(3)
O1 C11 C12 N2 57.8(3)
S1 C18 N2 C12 -11.8(4)
S1 C18 N2 C14 -177.6(2)
S1 C18 N3 C20 -0.1(5)
